data_4318582
loop_
_publ_author_name
'A. Otero'
'J. Fern\'andez-Baeza'
'A. Anti\~nolo'
'F. Carrillo-Hermosilla'
'J. Tejeda'
'A. Lara-S\'anchez'
'L. S\'anchez-Barba'
'M. Fern\'andez-L\'opez'
'A. M. Rodr\'iguez'
'I. L\'opez-Solera'

_publ_section_title
;
 Preparation of New Monoanionic "Scorpionate" Ligands: Synthesis and
 Structural Characterization of Titanium(IV) Complexes Bearing This Class
 of Ligand
;
_journal_name_full 'Inorganic Chemistry'
_journal_page_first 5193
_journal_page_last 5202
_journal_paper_doi 10.1021/ic020319f
_journal_volume 41
_journal_year 2002
_chemical_formula_sum 'C40 H41 Li N4 O3 S2'
_chemical_formula_weight 696.83
_chemical_name_systematic
;
 ?
;
_space_group_IT_number 14
_symmetry_cell_setting monoclinic
_symmetry_space_group_name_Hall '-P 2ybc'
_symmetry_space_group_name_H-M 'P 1 21/c 1'
_atom_sites_solution_hydrogens geom
_atom_sites_solution_primary direct
_atom_sites_solution_secondary difmap
_audit_creation_method SHELXL-97
_cell_angle_alpha 90.00
_cell_angle_beta 104.47(3)
_cell_angle_gamma 90.00
_cell_formula_units_Z 4
_cell_length_a 11.048(3)
_cell_length_b 23.701(9)
_cell_length_c 14.659(4)
_cell_measurement_temperature 220(2)
_cell_volume 3717(2)
_computing_cell_refinement 'Nonius (control program)'
_computing_data_collection 'Nonius (control program)'
_computing_data_reduction 'XCAD4 (Harms, Wocadlo, 1995)'
_computing_structure_refinement 'SHELXL-97 (Sheldrick, 1997)'
_computing_structure_solution 'SHELXS-97 (Sheldrick, 1990)'
_diffrn_ambient_temperature 220(2)
_diffrn_measured_fraction_theta_full 1.000
_diffrn_measured_fraction_theta_max 1.000
_diffrn_measurement_device_type 'four circle diffractometer Nonius-Mach3'
_diffrn_measurement_method '\w/2\q scans'
_diffrn_radiation_monochromator graphite
_diffrn_radiation_source 'fine-focus sealed tube'
_diffrn_radiation_type MoK\a
_diffrn_radiation_wavelength 0.71073
_diffrn_reflns_av_R_equivalents 0.0887
_diffrn_reflns_av_sigmaI/netI 0.2427
_diffrn_reflns_limit_h_max 14
_diffrn_reflns_limit_h_min -14
_diffrn_reflns_limit_k_max 31
_diffrn_reflns_limit_k_min 0
_diffrn_reflns_limit_l_max 19
_diffrn_reflns_limit_l_min 0
_diffrn_reflns_number 9733
_diffrn_reflns_theta_full 27.96
_diffrn_reflns_theta_max 27.99
_diffrn_reflns_theta_min 2.09
_diffrn_standards_interval_time 60
_diffrn_standards_number 2
_exptl_absorpt_coefficient_mu 0.186
_exptl_crystal_colour red
_exptl_crystal_density_diffrn 1.245
_exptl_crystal_density_method 'not measured'
_exptl_crystal_description prism
_exptl_crystal_F_000 1472
_exptl_crystal_size_max 0.3
_exptl_crystal_size_mid 0.3
_exptl_crystal_size_min 0.1
_refine_diff_density_max 0.283
_refine_diff_density_min -0.307
_refine_diff_density_rms 0.070
_refine_ls_extinction_method none
_refine_ls_goodness_of_fit_ref 1.025
_refine_ls_hydrogen_treatment mixed
_refine_ls_matrix_type full
_refine_ls_number_parameters 459
_refine_ls_number_reflns 9269
_refine_ls_number_restraints 0
_refine_ls_restrained_S_all 1.025
_refine_ls_R_factor_all 0.2440
_refine_ls_R_factor_gt 0.0796
_refine_ls_shift/su_max 0.011
_refine_ls_shift/su_mean 0.001
_refine_ls_structure_factor_coef Fsqd
_refine_ls_weighting_details 'calc w=1/[\s^2^(Fo^2^)+(0.0518P)^2^+1.0927P] where P=(Fo^2^+2Fc^2^)/3'
_refine_ls_weighting_scheme calc
_refine_ls_wR_factor_gt 0.1287
_refine_ls_wR_factor_ref 0.1763
_reflns_number_gt 2418
_reflns_number_total 9269
_reflns_threshold_expression >2sigma(I)
_cod_data_source_file ic020319f_2.cif
_cod_data_source_block 3
_cod_database_code 4318582

loop_
_symmetry_equiv_pos_as_xyz
'x, y, z'
'-x, y+1/2, -z+1/2'
'-x, -y, -z'
'x, -y-1/2, z-1/2'

loop_
_atom_site_label
_atom_site_type_symbol
_atom_site_fract_x
_atom_site_fract_y
_atom_site_fract_z
_atom_site_U_iso_or_equiv
_atom_site_adp_type
_atom_site_occupancy
_atom_site_symmetry_multiplicity
_atom_site_calc_flag
_atom_site_refinement_flags
_atom_site_disorder_assembly
_atom_site_disorder_group
S1 S 0.15789(19) 0.11669(9) 0.56142(15) 0.0390(6) Uani 1 1 d . . .
S2 S 0.27387(19) 0.00950(9) 0.64912(16) 0.0449(7) Uani 1 1 d . . .
O1 O -0.0338(7) -0.0245(3) 0.5899(4) 0.055(2) Uani 1 1 d . . .
Li1 Li -0.0485(12) 0.0137(5) 0.6965(9) 0.038(3) Uani 1 1 d . . .
N1 N 0.1080(5) 0.0105(2) 0.8077(4) 0.0299(16) Uani 1 1 d . . .
N2 N 0.1977(5) 0.0509(3) 0.8190(4) 0.0307(16) Uani 1 1 d . . .
N3 N -0.0376(5) 0.1011(2) 0.6984(4) 0.0289(16) Uani 1 1 d . . .
N4 N 0.0745(5) 0.1266(2) 0.7361(4) 0.0254(15) Uani 1 1 d . . .
C1 C 0.1393(7) -0.0217(3) 0.8862(5) 0.028(2) Uani 1 1 d . . .
C2 C 0.2503(7) 0.0001(3) 0.9467(5) 0.038(2) Uani 1 1 d . . .
H2 H 0.2916 -0.0140 1.0054 0.046 Uiso 1 1 calc . . .
C3 C 0.2844(7) 0.0453(3) 0.9030(5) 0.033(2) Uani 1 1 d . . .
C4 C 0.0647(7) 0.1827(3) 0.7535(5) 0.031(2) Uani 1 1 d . . .
C5 C -0.0616(7) 0.1938(3) 0.7246(5) 0.037(2) Uani 1 1 d . . .
H5 H -0.1000 0.2283 0.7278 0.044 Uiso 1 1 calc . . .
C6 C -0.1208(7) 0.1435(3) 0.6898(5) 0.030(2) Uani 1 1 d . . .
C7 C 0.1889(6) 0.0928(3) 0.7465(5) 0.0242(19) Uani 1 1 d . . .
H7 H 0.2585 0.1189 0.7702 0.029 Uiso 1 1 calc . . .
C8 C 0.2049(6) 0.0714(3) 0.6498(5) 0.0226(18) Uani 1 1 d . . .
C20 C 0.0651(7) -0.0698(3) 0.9005(6) 0.033(2) Uani 1 1 d . . .
C21 C 0.0088(7) -0.1051(3) 0.8249(5) 0.036(2) Uani 1 1 d . . .
H21 H 0.0205 -0.0981 0.7653 0.043 Uiso 1 1 calc . . .
C22 C -0.0629(8) -0.1494(3) 0.8383(7) 0.055(3) Uani 1 1 d . . .
H22 H -0.1008 -0.1719 0.7871 0.066 Uiso 1 1 calc . . .
C23 C -0.0809(9) -0.1619(4) 0.9257(7) 0.063(3) Uani 1 1 d . . .
H23 H -0.1290 -0.1927 0.9344 0.076 Uiso 1 1 calc . . .
C24 C -0.0256(9) -0.1273(4) 1.0001(7) 0.076(3) Uani 1 1 d . . .
H24 H -0.0366 -0.1348 1.0597 0.091 Uiso 1 1 calc . . .
C25 C 0.0453(8) -0.0820(4) 0.9871(6) 0.051(3) Uani 1 1 d . . .
H25 H 0.0809 -0.0590 1.0382 0.061 Uiso 1 1 calc . . .
C30 C 0.3950(7) 0.0835(3) 0.9333(6) 0.034(2) Uani 1 1 d . . .
C31 C 0.4141(8) 0.1079(4) 1.0223(6) 0.057(3) Uani 1 1 d . . .
H31 H 0.3575 0.1016 1.0587 0.069 Uiso 1 1 calc . . .
C32 C 0.5176(10) 0.1413(5) 1.0559(8) 0.084(4) Uani 1 1 d . . .
H32 H 0.5305 0.1578 1.1150 0.101 Uiso 1 1 calc . . .
C33 C 0.6004(9) 0.1502(4) 1.0039(8) 0.073(4) Uani 1 1 d . . .
H33 H 0.6708 0.1721 1.0285 0.088 Uiso 1 1 calc . . .
C34 C 0.5832(7) 0.1275(4) 0.9149(7) 0.056(3) Uani 1 1 d . . .
H34 H 0.6403 0.1345 0.8792 0.068 Uiso 1 1 calc . . .
C35 C 0.4774(7) 0.0936(3) 0.8794(6) 0.045(2) Uani 1 1 d . . .
H35 H 0.4635 0.0782 0.8194 0.054 Uiso 1 1 calc . . .
C40 C 0.1725(7) 0.2187(3) 0.7938(6) 0.032(2) Uani 1 1 d . . .
C41 C 0.1803(7) 0.2461(3) 0.8778(6) 0.042(2) Uani 1 1 d . . .
H41 H 0.1159 0.2415 0.9077 0.050 Uiso 1 1 calc . . .
C42 C 0.2810(9) 0.2804(4) 0.9195(6) 0.058(3) Uani 1 1 d . . .
H42 H 0.2832 0.2990 0.9757 0.070 Uiso 1 1 calc . . .
C43 C 0.3775(8) 0.2862(4) 0.8761(7) 0.058(3) Uani 1 1 d . . .
H43 H 0.4474 0.3077 0.9038 0.070 Uiso 1 1 calc . . .
C44 C 0.3691(8) 0.2601(4) 0.7921(7) 0.058(3) Uani 1 1 d . . .
H44 H 0.4328 0.2651 0.7617 0.070 Uiso 1 1 calc . . .
C45 C 0.2684(7) 0.2263(3) 0.7507(5) 0.035(2) Uani 1 1 d . . .
H45 H 0.2655 0.2087 0.6935 0.042 Uiso 1 1 calc . . .
C50 C -0.2536(6) 0.1317(3) 0.6483(5) 0.029(2) Uani 1 1 d . . .
C51 C -0.3468(7) 0.1639(3) 0.6715(6) 0.046(2) Uani 1 1 d . . .
H51 H -0.3248 0.1937 0.7136 0.055 Uiso 1 1 calc . . .
C52 C -0.4716(7) 0.1522(4) 0.6330(7) 0.059(3) Uani 1 1 d . . .
H52 H -0.5331 0.1737 0.6497 0.071 Uiso 1 1 calc . . .
C53 C -0.5040(7) 0.1089(4) 0.5703(6) 0.050(3) Uani 1 1 d . . .
H53 H -0.5880 0.1004 0.5456 0.060 Uiso 1 1 calc . . .
C54 C -0.4149(7) 0.0780(4) 0.5433(5) 0.045(2) Uani 1 1 d . . .
H54 H -0.4381 0.0495 0.4987 0.054 Uiso 1 1 calc . . .
C55 C -0.2894(7) 0.0892(4) 0.5824(6) 0.043(2) Uani 1 1 d . . .
H55 H -0.2287 0.0678 0.5642 0.052 Uiso 1 1 calc . . .
O60 O -0.2008(4) -0.0166(2) 0.7209(4) 0.0400(15) Uani 1 1 d . . .
C61 C -0.2545(8) 0.0011(4) 0.7945(6) 0.053(2) Uani 1 1 d . . .
H61A H -0.2514 0.0418 0.8008 0.064 Uiso 1 1 calc . . .
H61B H -0.2105 -0.0155 0.8541 0.064 Uiso 1 1 calc . . .
C62 C -0.3875(8) -0.0192(4) 0.7663(6) 0.060(3) Uani 1 1 d . . .
H62A H -0.4192 -0.0266 0.8211 0.071 Uiso 1 1 calc . . .
H62B H -0.4411 0.0082 0.7265 0.071 Uiso 1 1 calc . . .
C63 C -0.3794(7) -0.0721(4) 0.7135(6) 0.059(3) Uani 1 1 d . . .
H63A H -0.4585 -0.0807 0.6692 0.070 Uiso 1 1 calc . . .
H63B H -0.3548 -0.1038 0.7559 0.070 Uiso 1 1 calc . . .
C64 C -0.2793(7) -0.0581(3) 0.6626(6) 0.043(2) Uani 1 1 d . . .
H64A H -0.2314 -0.0915 0.6560 0.052 Uiso 1 1 calc . . .
H64B H -0.3164 -0.0429 0.6005 0.052 Uiso 1 1 calc . . .
O70 O 0.6831(9) 0.2991(5) 0.8026(7) 0.161(5) Uani 1 1 d . . .
C71 C 0.7508(12) 0.3452(5) 0.8055(10) 0.122(5) Uani 1 1 d . . .
H71A H 0.7019 0.3780 0.8137 0.146 Uiso 1 1 calc . . .
H71B H 0.7752 0.3495 0.7468 0.146 Uiso 1 1 calc . . .
C72 C 0.8618(11) 0.3413(6) 0.8838(11) 0.122(5) Uani 1 1 d . . .
H72A H 0.8711 0.3745 0.9236 0.146 Uiso 1 1 calc . . .
H72B H 0.9367 0.3365 0.8614 0.146 Uiso 1 1 calc . . .
C73 C 0.8358(13) 0.2904(7) 0.9347(9) 0.124(5) Uani 1 1 d . . .
H73A H 0.8935 0.2602 0.9304 0.149 Uiso 1 1 calc . . .
H73B H 0.8435 0.2988 1.0007 0.149 Uiso 1 1 calc . . .
C74 C 0.7185(17) 0.2756(8) 0.8921(14) 0.190(9) Uani 1 1 d . . .
H74A H 0.6625 0.2885 0.9292 0.228 Uiso 1 1 calc . . .
H74B H 0.7125 0.2348 0.8874 0.228 Uiso 1 1 calc . . .
HA H -0.083(9) -0.061(4) 0.538(7) 0.13(4) Uiso 1 1 d . . .
HB H 0.023(7) -0.021(4) 0.571(6) 0.06(4) Uiso 1 1 d . . .

loop_
_atom_site_aniso_label
_atom_site_aniso_U_11
_atom_site_aniso_U_22
_atom_site_aniso_U_33
_atom_site_aniso_U_23
_atom_site_aniso_U_13
_atom_site_aniso_U_12
S1 0.0401(13) 0.0436(14) 0.0314(13) -0.0012(12) 0.0055(11) -0.0012(11)
S2 0.0356(13) 0.0391(14) 0.0589(16) -0.0060(13) 0.0099(12) 0.0069(11)
O1 0.050(4) 0.072(5) 0.045(4) -0.024(3) 0.018(4) -0.022(4)
Li1 0.046(8) 0.023(7) 0.039(9) 0.005(7) 0.001(7) -0.007(6)
N1 0.031(4) 0.024(4) 0.033(4) 0.007(3) 0.004(3) -0.005(3)
N2 0.024(4) 0.037(4) 0.030(4) 0.008(4) 0.003(3) -0.010(3)
N3 0.014(3) 0.037(4) 0.031(4) -0.003(3) -0.003(3) -0.004(3)
N4 0.017(3) 0.028(4) 0.028(4) -0.004(3) 0.000(3) -0.002(3)
C1 0.031(5) 0.029(5) 0.023(5) -0.004(4) 0.004(4) -0.004(4)
C2 0.044(5) 0.034(5) 0.032(5) 0.009(4) -0.002(4) -0.008(4)
C3 0.029(5) 0.043(6) 0.023(5) 0.003(4) -0.003(4) 0.001(4)
C4 0.030(5) 0.035(5) 0.027(5) -0.011(4) 0.003(4) 0.001(4)
C5 0.030(5) 0.036(6) 0.043(6) -0.015(4) 0.008(4) 0.008(4)
C6 0.029(5) 0.031(5) 0.029(5) -0.002(4) 0.005(4) 0.003(4)
C7 0.015(4) 0.022(4) 0.033(5) -0.008(4) 0.000(4) -0.004(3)
C8 0.011(4) 0.029(5) 0.029(5) -0.013(4) 0.007(3) -0.009(3)
C20 0.030(5) 0.032(5) 0.035(6) 0.003(4) 0.003(4) -0.002(4)
C21 0.044(5) 0.029(5) 0.038(5) 0.008(4) 0.016(4) -0.001(4)
C22 0.061(6) 0.040(6) 0.060(7) -0.001(5) 0.007(6) -0.026(5)
C23 0.072(7) 0.049(7) 0.066(7) 0.016(6) 0.016(6) -0.037(5)
C24 0.102(9) 0.084(9) 0.038(6) 0.007(6) 0.009(6) -0.049(7)
C25 0.065(6) 0.063(7) 0.025(6) -0.012(5) 0.011(5) -0.027(5)
C30 0.036(5) 0.028(5) 0.031(5) 0.003(4) -0.003(4) -0.001(4)
C31 0.055(6) 0.064(7) 0.051(7) 0.001(6) 0.011(5) -0.026(5)
C32 0.075(8) 0.091(9) 0.072(8) -0.010(7) -0.010(7) -0.050(7)
C33 0.062(8) 0.057(7) 0.075(9) 0.014(6) -0.033(7) -0.036(6)
C34 0.034(5) 0.057(7) 0.071(8) 0.011(6) 0.000(5) -0.007(5)
C35 0.029(5) 0.046(6) 0.053(6) 0.006(5) -0.005(5) -0.004(4)
C40 0.033(5) 0.023(5) 0.041(6) -0.001(4) 0.009(4) 0.001(4)
C41 0.051(6) 0.039(6) 0.039(6) 0.006(5) 0.019(5) 0.003(5)
C42 0.059(7) 0.048(7) 0.063(7) -0.021(5) 0.005(6) -0.012(5)
C43 0.037(6) 0.042(6) 0.084(8) -0.023(6) -0.007(6) -0.013(5)
C44 0.048(6) 0.045(6) 0.080(8) -0.011(6) 0.014(6) -0.020(5)
C45 0.036(5) 0.022(5) 0.050(6) -0.013(4) 0.015(5) 0.000(4)
C50 0.011(4) 0.044(5) 0.035(5) 0.002(4) 0.012(4) -0.001(4)
C51 0.025(5) 0.053(6) 0.057(6) -0.017(5) 0.003(5) 0.004(4)
C52 0.025(5) 0.097(8) 0.059(7) -0.011(6) 0.015(5) 0.012(5)
C53 0.020(5) 0.079(7) 0.050(6) 0.008(6) 0.006(5) -0.003(5)
C54 0.027(5) 0.058(6) 0.043(6) 0.008(5) -0.003(4) 0.001(5)
C55 0.024(5) 0.054(6) 0.049(6) 0.006(5) 0.004(4) -0.003(4)
O60 0.029(3) 0.050(4) 0.041(4) -0.014(3) 0.009(3) -0.010(3)
C61 0.063(6) 0.059(7) 0.035(6) -0.012(5) 0.008(5) -0.005(5)
C62 0.048(6) 0.079(8) 0.054(6) -0.007(6) 0.017(5) 0.000(6)
C63 0.037(5) 0.089(8) 0.053(6) -0.014(6) 0.018(5) -0.022(5)
C64 0.036(5) 0.049(6) 0.044(6) -0.007(5) 0.008(4) -0.003(4)
O70 0.149(9) 0.174(10) 0.124(8) 0.028(8) -0.034(7) -0.110(8)
C71 0.091(10) 0.081(10) 0.157(13) 0.043(9) -0.039(9) -0.010(8)
C72 0.086(10) 0.125(12) 0.130(12) 0.016(10) -0.020(9) -0.041(9)
C73 0.078(9) 0.191(16) 0.095(11) 0.044(11) 0.008(8) 0.026(11)
C74 0.138(15) 0.24(2) 0.167(17) 0.113(15) -0.013(13) -0.090(14)

loop_
_atom_type_symbol
_atom_type_description
_atom_type_scat_dispersion_real
_atom_type_scat_dispersion_imag
_atom_type_scat_source
Li Li -0.0003 0.0001 'International Tables Vol C Tables 4.2.6.8 and 6.1.1.4'
H H 0.0000 0.0000 'International Tables Vol C Tables 4.2.6.8 and 6.1.1.4'
C C 0.0033 0.0016 'International Tables Vol C Tables 4.2.6.8 and 6.1.1.4'
N N 0.0061 0.0033 'International Tables Vol C Tables 4.2.6.8 and 6.1.1.4'
O O 0.0106 0.0060 'International Tables Vol C Tables 4.2.6.8 and 6.1.1.4'
S S 0.1246 0.1234 'International Tables Vol C Tables 4.2.6.8 and 6.1.1.4'

loop_
_geom_angle_atom_site_label_1
_geom_angle_atom_site_label_2
_geom_angle_atom_site_label_3
_geom_angle
_geom_angle_site_symmetry_1
_geom_angle_site_symmetry_3
_geom_angle_publ_flag
O1 Li1 O60 103.7(6) . . ?
O1 Li1 N1 114.7(7) . . ?
O60 Li1 N1 115.8(7) . . ?
O1 Li1 N3 118.9(7) . . ?
O60 Li1 N3 114.6(7) . . ?
N1 Li1 N3 89.5(5) . . ?
C1 N1 N2 105.7(6) . . ?
C1 N1 Li1 132.8(6) . . ?
N2 N1 Li1 120.8(6) . . ?
N1 N2 C3 111.5(6) . . ?
N1 N2 C7 118.9(5) . . ?
C3 N2 C7 129.5(6) . . ?
C6 N3 N4 103.6(5) . . ?
C6 N3 Li1 135.1(6) . . ?
N4 N3 Li1 119.4(6) . . ?
C4 N4 N3 113.7(5) . . ?
C4 N4 C7 128.1(6) . . ?
N3 N4 C7 118.0(5) . . ?
N1 C1 C2 108.9(6) . . ?
N1 C1 C20 122.2(7) . . ?
C2 C1 C20 128.9(7) . . ?
C3 C2 C1 107.0(6) . . ?
C2 C3 N2 106.8(6) . . ?
C2 C3 C30 130.1(7) . . ?
N2 C3 C30 123.1(7) . . ?
N4 C4 C5 104.5(6) . . ?
N4 C4 C40 123.3(6) . . ?
C5 C4 C40 132.2(7) . . ?
C4 C5 C6 107.3(7) . . ?
N3 C6 C5 110.9(6) . . ?
N3 C6 C50 119.0(7) . . ?
C5 C6 C50 130.1(7) . . ?
N2 C7 N4 110.5(6) . . ?
N2 C7 C8 116.4(6) . . ?
N4 C7 C8 111.9(6) . . ?
C7 C8 S2 116.9(5) . . ?
C7 C8 S1 114.5(5) . . ?
S2 C8 S1 128.4(4) . . ?
C25 C20 C21 117.5(7) . . ?
C25 C20 C1 121.7(7) . . ?
C21 C20 C1 120.7(7) . . ?
C22 C21 C20 120.4(8) . . ?
C21 C22 C23 121.7(8) . . ?
C24 C23 C22 118.0(8) . . ?
C25 C24 C23 120.8(9) . . ?
C24 C25 C20 121.5(8) . . ?
C35 C30 C31 120.1(7) . . ?
C35 C30 C3 123.1(7) . . ?
C31 C30 C3 116.8(8) . . ?
C32 C31 C30 119.4(9) . . ?
C33 C32 C31 120.7(10) . . ?
C32 C33 C34 121.4(9) . . ?
C33 C34 C35 118.5(9) . . ?
C30 C35 C34 119.9(8) . . ?
C41 C40 C45 117.8(7) . . ?
C41 C40 C4 119.9(8) . . ?
C45 C40 C4 122.2(7) . . ?
C40 C41 C42 122.3(8) . . ?
C43 C42 C41 118.8(8) . . ?
C44 C43 C42 119.2(8) . . ?
C43 C44 C45 121.7(9) . . ?
C40 C45 C44 120.2(8) . . ?
C55 C50 C51 118.1(7) . . ?
C55 C50 C6 120.6(7) . . ?
C51 C50 C6 121.3(7) . . ?
C52 C51 C50 121.0(8) . . ?
C53 C52 C51 119.6(8) . . ?
C52 C53 C54 120.8(8) . . ?
C53 C54 C55 119.8(8) . . ?
C50 C55 C54 120.6(8) . . ?
C61 O60 C64 110.4(6) . . ?
C61 O60 Li1 125.3(6) . . ?
C64 O60 Li1 124.3(6) . . ?
O60 C61 C62 105.2(7) . . ?
C63 C62 C61 103.4(7) . . ?
C62 C63 C64 102.5(7) . . ?
O60 C64 C63 105.2(6) . . ?
C71 O70 C74 106.2(11) . . ?
O70 C71 C72 109.3(10) . . ?
C71 C72 C73 102.5(10) . . ?
C74 C73 C72 105.3(12) . . ?
C73 C74 O70 110.4(13) . . ?

loop_
_geom_bond_atom_site_label_1
_geom_bond_atom_site_label_2
_geom_bond_distance
_geom_bond_site_symmetry_2
_geom_bond_publ_flag
S1 C8 1.663(7) . ?
S2 C8 1.655(7) . ?
O1 Li1 1.849(15) . ?
Li1 O60 1.943(13) . ?
Li1 N1 2.060(13) . ?
Li1 N3 2.074(13) . ?
N1 C1 1.351(8) . ?
N1 N2 1.359(7) . ?
N2 C3 1.364(8) . ?
N2 C7 1.440(8) . ?
N3 C6 1.347(8) . ?
N3 N4 1.365(7) . ?
N4 C4 1.363(8) . ?
N4 C7 1.472(8) . ?
C1 C2 1.419(9) . ?
C1 C20 1.449(10) . ?
C2 C3 1.349(9) . ?
C3 C30 1.497(10) . ?
C4 C5 1.378(9) . ?
C4 C40 1.465(9) . ?
C5 C6 1.393(9) . ?
C6 C50 1.468(9) . ?
C7 C8 1.556(9) . ?
C20 C25 1.373(10) . ?
C20 C21 1.404(10) . ?
C21 C22 1.359(10) . ?
C22 C23 1.378(11) . ?
C23 C24 1.378(12) . ?
C24 C25 1.371(11) . ?
C30 C35 1.368(10) . ?
C30 C31 1.394(10) . ?
C31 C32 1.377(11) . ?
C32 C33 1.346(14) . ?
C33 C34 1.379(13) . ?
C34 C35 1.406(11) . ?
C40 C41 1.375(10) . ?
C40 C45 1.375(9) . ?
C41 C42 1.390(11) . ?
C42 C43 1.378(12) . ?
C43 C44 1.361(11) . ?
C44 C45 1.381(10) . ?
C50 C55 1.384(10) . ?
C50 C51 1.389(10) . ?
C51 C52 1.381(10) . ?
C52 C53 1.363(11) . ?
C53 C54 1.364(11) . ?
C54 C55 1.387(9) . ?
O60 C61 1.419(9) . ?
O60 C64 1.442(8) . ?
C61 C62 1.502(11) . ?
C62 C63 1.488(11) . ?
C63 C64 1.518(10) . ?
O70 C71 1.319(12) . ?
O70 C74 1.388(15) . ?
C71 C72 1.459(14) . ?
C72 C73 1.485(16) . ?
C73 C74 1.337(16) . ?
